data_1560325
loop_
_publ_author_name
'Liu, Jinglin'
'Li, Hailou'
'Zheng, Rui'
'Liu, Yajie'
'Jin, Guangfeng'
'Chen, Lijuan'
'Zhao, Junwei'

_publ_section_title
;
 Syntheses, structural characterization and photoluminescence properties
 of {AsO 2 (OH)}-bridging arsenotungstates incorporating lanthanide ions
;
_journal_name_full 'Journal of Solid State Chemistry'
_journal_page_first 196
_journal_page_last 202
_journal_paper_doi 10.1016/j.jssc.2017.09.015
_journal_volume 256
_journal_year 2017
_chemical_formula_sum 'C16 H228 As6 Er5 N8 Na5 O231 W42'
_chemical_formula_weight 13352.53
_space_group_IT_number 2
_space_group_name_Hall '-P 1'
_space_group_name_H-M_alt 'P -1'
_symmetry_cell_setting triclinic
_symmetry_space_group_name_H-M 'P -1'
_atom_sites_solution_hydrogens geom
_atom_sites_solution_primary direct
_atom_sites_solution_secondary difmap
_audit_creation_method SHELXL-97
_cell_angle_alpha 78.8450(10)
_cell_angle_beta 86.5240(10)
_cell_angle_gamma 83.8650(10)
_cell_formula_units_Z 1
_cell_length_a 14.3543(10)
_cell_length_b 19.2806(13)
_cell_length_c 22.5002(15)
_cell_measurement_reflns_used 21056
_cell_measurement_temperature 296(2)
_cell_measurement_theta_max 25.00
_cell_measurement_theta_min 1.71
_cell_volume 6069.4(7)
_computing_cell_refinement 'Bruker XSCANS'
_computing_data_collection 'Bruker XSCANS'
_computing_data_reduction 'Bruker SHELXTL'
_computing_molecular_graphics 'Bruker SHELXTL'
_computing_publication_material 'Bruker SHELXTL'
_computing_structure_refinement 'SHELXL-97 (Sheldrick, 1997)'
_computing_structure_solution 'SHELXS-97 (Sheldrick, 1990)'
_diffrn_ambient_temperature 296(2)
_diffrn_detector_area_resol_mean none
_diffrn_measured_fraction_theta_full 0.986
_diffrn_measured_fraction_theta_max 0.986
_diffrn_measurement_device_type 'Bruker Apex II'
_diffrn_measurement_method '\w scans'
_diffrn_radiation_monochromator graphite
_diffrn_radiation_source 'fine-focus sealed tube'
_diffrn_radiation_type MoK\a
_diffrn_radiation_wavelength 0.71073
_diffrn_reflns_av_R_equivalents 0.0434
_diffrn_reflns_av_sigmaI/netI 0.0838
_diffrn_reflns_limit_h_max 17
_diffrn_reflns_limit_h_min -16
_diffrn_reflns_limit_k_max 20
_diffrn_reflns_limit_k_min -22
_diffrn_reflns_limit_l_max 25
_diffrn_reflns_limit_l_min -26
_diffrn_reflns_number 30888
_diffrn_reflns_theta_full 25.00
_diffrn_reflns_theta_max 25.00
_diffrn_reflns_theta_min 1.71
_diffrn_standards_decay_% none
_diffrn_standards_interval_count none
_diffrn_standards_interval_time none
_diffrn_standards_number none
_exptl_absorpt_coefficient_mu 22.450
_exptl_absorpt_correction_T_max 0.1070
_exptl_absorpt_correction_T_min 0.0315
_exptl_absorpt_correction_type multi-scan
_exptl_absorpt_process_details SADABS
_exptl_crystal_colour pink
_exptl_crystal_density_diffrn 3.653
_exptl_crystal_density_method 'not measured'
_exptl_crystal_description prism
_exptl_crystal_F_000 5929
_exptl_crystal_size_max 0.50
_exptl_crystal_size_mid 0.21
_exptl_crystal_size_min 0.18
_refine_diff_density_max 3.088
_refine_diff_density_min -2.352
_refine_diff_density_rms 0.437
_refine_ls_extinction_coef 0.000041(10)
_refine_ls_extinction_expression Fc^*^=kFc[1+0.001xFc^2^\l^3^/sin(2\q)]^-1/4^
_refine_ls_extinction_method SHELXL
_refine_ls_goodness_of_fit_ref 0.971
_refine_ls_hydrogen_treatment constr
_refine_ls_matrix_type full
_refine_ls_number_parameters 1193
_refine_ls_number_reflns 21056
_refine_ls_number_restraints 36
_refine_ls_restrained_S_all 0.971
_refine_ls_R_factor_all 0.0626
_refine_ls_R_factor_gt 0.0471
_refine_ls_shift/su_max 0.002
_refine_ls_shift/su_mean 0.000
_refine_ls_structure_factor_coef Fsqd
_refine_ls_weighting_details 'calc w=1/[\s^2^(Fo^2^)+(0.0698P)^2^+0.0000P] where P=(Fo^2^+2Fc^2^)/3'
_refine_ls_weighting_scheme calc
_refine_ls_wR_factor_gt 0.1226
_refine_ls_wR_factor_ref 0.1305
_reflns_number_gt 16718
_reflns_number_total 21056
_reflns_threshold_expression >2sigma(I)
_cod_data_source_file JSSC-2017-256-196.CIF
_cod_data_source_block 1
_cod_depositor_comments
;
The following automatic conversions were performed:

data item '_symmetry_cell_setting' value 'Triclinic' was changed to
'triclinic' in accordance with the built-in table derived from the
CIF Core dictionary named 'cif_core.dic' version 2.4.5 last updated
on 2014-11-21.

Automatic conversion script
Id: cif_fix_values 8369 2020-08-20 11:38:08Z andrius 
;
_cod_original_sg_symbol_H-M P-1
_cod_database_code 1560325

loop_
_symmetry_equiv_pos_as_xyz
'x, y, z'
'-x, -y, -z'

loop_
_atom_site_label
_atom_site_type_symbol
_atom_site_fract_x
_atom_site_fract_y
_atom_site_fract_z
_atom_site_U_iso_or_equiv
_atom_site_adp_type
_atom_site_occupancy
_atom_site_symmetry_multiplicity
_atom_site_calc_flag
_atom_site_refinement_flags
_atom_site_disorder_assembly
_atom_site_disorder_group
W1 W 0.14124(4) 0.79772(3) 0.05296(3) 0.01529(13) Uani 1 1 d . . .
W2 W 0.43728(4) 1.07932(3) 0.14086(3) 0.01969(14) Uani 1 1 d . . .
W3 W 0.09211(4) 1.01268(3) 0.15830(3) 0.01558(13) Uani 1 1 d . . .
W4 W 0.21497(4) 0.88133(3) 0.38268(3) 0.02145(14) Uani 1 1 d . . .
W5 W 0.23048(4) 0.79055(3) 0.24954(3) 0.01603(13) Uani 1 1 d . . .
W6 W 0.54407(4) 0.90514(3) 0.21236(3) 0.02023(14) Uani 1 1 d . . .
W7 W 0.11625(4) 1.04183(3) 0.31600(3) 0.02040(14) Uani 1 1 d . . .
W8 W 0.23184(4) 1.15705(3) 0.18924(3) 0.02122(15) Uani 1 1 d . . .
W9 W 0.02106(4) 0.63442(3) 0.04542(3) 0.02195(15) Uani 1 1 d . . .
W10 W 0.30305(4) 1.02997(3) 0.40223(3) 0.02308(15) Uani 1 1 d . . .
W11 W 0.33087(4) 0.60943(3) 0.23049(3) 0.02312(15) Uani 1 1 d . . .
W12 W 0.42638(4) 1.13756(3) 0.27374(3) 0.02393(15) Uani 1 1 d . . .
W13 W 0.44497(4) 0.80432(3) 0.33541(3) 0.02200(15) Uani 1 1 d . . .
W14 W 0.53587(4) 0.95860(3) 0.34727(3) 0.02432(15) Uani 1 1 d . . .
W15 W 0.26866(4) 0.61575(3) 0.08706(3) 0.02010(14) Uani 1 1 d . . .
W16 W -0.13519(4) 0.66070(3) 0.15899(3) 0.02582(16) Uani 1 1 d . . .
W17 W -0.02013(5) 0.49654(3) 0.15966(3) 0.02761(16) Uani 1 1 d . . .
W18 W -0.06744(5) 0.65295(3) 0.31378(3) 0.02736(16) Uani 1 1 d . . .
W19 W 0.15999(5) 0.62504(3) 0.35661(3) 0.02698(16) Uani 1 1 d . . .
W20 W 0.23104(5) 0.47298(3) 0.19522(3) 0.02664(16) Uani 1 1 d . . .
W21 W 0.05257(5) 0.49035(3) 0.31801(3) 0.03055(17) Uani 1 1 d . . .
Er1 Er 0.33423(4) 0.90987(3) 0.09912(3) 0.01612(15) Uani 1 1 d . . .
Er2 Er -0.03302(4) 0.83427(3) 0.19533(3) 0.01870(15) Uani 1 1 d . . .
As1 As 0.09565(10) 0.65323(7) 0.19508(7) 0.0182(3) Uani 1 1 d . . .
As2 As 0.32041(9) 0.97002(7) 0.25028(7) 0.0156(3) Uani 1 1 d . . .
As3 As -0.02375(10) 0.84292(7) -0.05291(7) 0.0201(3) Uani 1 1 d . . .
Na1 Na -0.32152(16) 0.45878(13) 0.39044(11) 0.0761(6) Uani 0.50 1 d P A 1
Er3 Er -0.32152(16) 0.45878(13) 0.39044(11) 0.0761(6) Uani 0.50 1 d P A 2
Na2 Na -0.1093(7) 1.0027(5) 0.0183(5) 0.081(3) Uani 1 1 d . . .
Na3 Na -0.2377(6) 0.6190(5) 0.4540(5) 0.068(2) Uiso 1 1 d . . .
O1W O 0.3953(7) 0.7856(5) 0.0992(5) 0.029(3) Uani 1 1 d . . .
O2W O 0.4676(7) 0.9161(6) 0.0343(5) 0.035(3) Uani 1 1 d . . .
O3W O 0.2914(7) 0.9861(6) 0.0078(5) 0.032(3) Uani 1 1 d . . .
O4W O -0.1849(7) 0.8632(7) 0.2329(6) 0.041(3) Uani 1 1 d . . .
O5W O -0.1198(7) 0.8881(5) 0.1092(5) 0.030(3) Uani 1 1 d . . .
O6W O -0.0227(7) 0.8838(6) 0.2883(5) 0.030(3) Uani 1 1 d . . .
O7W O 0.2147(7) 0.7729(5) -0.0341(5) 0.028(3) Uani 1 1 d . . .
O8W O -0.0314(7) 1.0878(6) 0.1870(5) 0.031(3) Uani 1 1 d . . .
O9W O 0.7371(11) 0.8071(8) 0.3415(8) 0.075(5) Uiso 1 1 d . . .
O10W O -0.3016(18) 0.4956(13) 0.1830(13) 0.140(9) Uiso 1 1 d . . .
O11W O -0.2308(16) 0.5030(12) 0.3017(12) 0.125(8) Uiso 1 1 d . . .
O12W O 0.5788(14) 0.7000(10) -0.1367(10) 0.098(6) Uiso 1 1 d . . .
O13W O -0.212(3) 1.039(2) 0.379(2) 0.112(14) Uiso 0.50 1 d P . .
O14W O -0.201(3) 0.553(2) 0.525(2) 0.122(15) Uiso 0.50 1 d P A .
O15W O -0.055(4) 0.937(3) 0.445(3) 0.142(18) Uiso 0.50 1 d P . .
O16W O 0.294(3) 0.636(2) -0.166(2) 0.114(14) Uiso 0.50 1 d P . .
O17W O -0.183(2) 0.4872(15) 0.4267(15) 0.171(11) Uiso 1 1 d . A .
O18W O 0.4215(18) 0.5795(13) 0.4021(13) 0.146(9) Uiso 1 1 d . . .
O19W O -0.3456(19) 0.6750(14) 0.2782(13) 0.150(10) Uiso 1 1 d . . .
O20W O 0.5522(14) 0.7207(10) 0.1615(10) 0.098(6) Uiso 1 1 d . . .
O21W O 0.343(2) 0.4428(16) 0.3662(15) 0.176(12) Uiso 1 1 d . . .
O22W O -0.118(3) 0.3464(18) 0.2795(18) 0.087(11) Uiso 0.50 1 d P . .
O23W O -0.459(2) 0.3994(18) 0.4143(18) 0.086(11) Uiso 0.50 1 d P . .
O24W O 0.4660(14) 0.6535(10) -0.0536(10) 0.102(6) Uiso 1 1 d . . .
O25W O 0.5303(19) 0.5360(14) -0.0575(13) 0.148(9) Uiso 1 1 d . . .
O26W O -0.283(2) 0.3535(18) 0.4735(18) 0.085(10) Uiso 0.50 1 d P . .
O27W O -0.381(2) 0.4889(16) 0.4831(16) 0.073(9) Uiso 0.50 1 d P . .
O28W O -0.446(3) 0.573(2) 0.1191(19) 0.097(12) Uiso 0.50 1 d P . .
O31W O -0.435(3) 0.630(2) 0.479(2) 0.099(12) Uiso 0.50 1 d P A .
O32W O 0.4206(19) 1.3281(14) -0.0165(14) 0.159(10) Uiso 1 1 d . . .
O35W O 0.0304(10) 0.7745(7) -0.1974(7) 0.059(4) Uani 1 1 d . . .
O36W O -0.0204(13) 0.7916(10) 0.4019(9) 0.090(6) Uiso 1 1 d . . .
O37W O 0.4060(8) 0.7667(6) -0.0267(7) 0.051(4) Uani 1 1 d . . .
O38W O -0.1542(9) 1.0136(7) 0.2667(7) 0.050(4) Uani 1 1 d . . .
O39W O 0.2894(10) 1.2200(7) 0.0109(7) 0.060(4) Uani 1 1 d . . .
O40W O 0.6515(8) 0.8860(7) 0.0526(6) 0.045(3) Uani 1 1 d . . .
O41W O 0.1473(10) 0.6963(7) -0.1083(7) 0.054(4) Uani 1 1 d . . .
O1 O 0.3617(7) 0.7772(5) 0.2903(5) 0.025(2) Uani 1 1 d . . .
O2 O 0.3594(6) 0.6274(5) 0.1438(4) 0.016(2) Uani 1 1 d U . .
O3 O 0.0639(7) 0.8609(5) -0.0066(5) 0.024(2) Uani 1 1 d . . .
O4 O 0.1034(7) 0.9471(5) 0.3626(5) 0.025(2) Uani 1 1 d . . .
O5 O 0.3178(7) 1.1914(5) 0.2415(5) 0.023(2) Uani 1 1 d . . .
O6 O 0.2305(7) 0.8547(5) 0.0520(5) 0.022(2) Uiso 1 1 d . . .
O7 O 0.2057(9) 0.6146(6) 0.4264(6) 0.042(3) Uani 1 1 d . . .
O8 O 0.1140(6) 1.0027(5) 0.2436(5) 0.020(2) Uani 1 1 d . . .
O9 O 0.2814(6) 0.8467(5) 0.1888(5) 0.020(2) Uani 1 1 d . . .
O10 O 0.2750(7) 0.7050(5) 0.2213(5) 0.024(2) Uani 1 1 d . . .
O11 O 0.1704(7) 1.0657(5) 0.3826(5) 0.027(3) Uani 1 1 d . . .
O12 O 0.5186(7) 0.8629(5) 0.3786(5) 0.027(3) Uani 1 1 d . . .
O13 O 0.3414(7) 1.1056(5) 0.3443(5) 0.029(3) Uani 1 1 d . . .
O14 O 0.1893(6) 0.9652(5) 0.1323(5) 0.018(2) Uani 1 1 d . . .
O15 O 0.1667(7) 1.0991(5) 0.1554(5) 0.023(2) Uani 1 1 d . . .
O16 O 0.0087(7) 0.9505(5) 0.1684(5) 0.023(2) Uani 1 1 d . . .
O17 O 0.1144(7) 0.8027(5) 0.2272(5) 0.026(2) Uani 1 1 d . . .
O18 O 0.2871(7) 0.5161(5) 0.1140(5) 0.021(2) Uani 1 1 d . . .
O19 O 0.1705(7) 1.1188(5) 0.2653(5) 0.027(3) Uani 1 1 d . . .
O20 O 0.1519(7) 0.6006(5) 0.0574(5) 0.026(3) Uani 1 1 d . . .
O21 O 0.1850(7) 0.7147(5) 0.3232(5) 0.029(3) Uani 1 1 d . . .
O22 O 0.0554(7) 0.7237(5) 0.0373(5) 0.021(2) Uani 1 1 d . . .
O23 O 0.3383(7) 0.6224(6) 0.0224(6) 0.034(3) Uani 1 1 d . . .
O24 O 0.3327(7) 1.1571(5) 0.1304(5) 0.024(2) Uani 1 1 d . . .
O25 O 0.4857(7) 1.1389(5) 0.1982(5) 0.023(2) Uani 1 1 d . . .
O26 O 0.2161(7) 0.7124(5) 0.0870(5) 0.025(2) Uani 1 1 d . . .
O27 O -0.0529(7) 0.9355(5) -0.0799(5) 0.023(2) Uani 1 1 d . . .
O28 O -0.0029(7) 0.5336(5) 0.0762(5) 0.025(2) Uani 1 1 d . . .
O29 O 0.0360(10) 0.4084(6) 0.3601(6) 0.046(3) Uani 1 1 d . . .
O30 O 0.0175(6) 0.6141(5) 0.1542(5) 0.021(2) Uani 1 1 d . . .
O31 O 0.4765(9) 1.2026(6) 0.3009(6) 0.043(3) Uani 1 1 d . . .
O32 O 0.1969(6) 0.5942(5) 0.1840(5) 0.020(2) Uani 1 1 d . . .
O33 O 0.3509(6) 1.0609(5) 0.2269(4) 0.019(2) Uani 1 1 d . . .
O34 O 0.1693(8) 0.4675(6) 0.2692(6) 0.039(3) Uani 1 1 d . . .
O35 O 0.2670(6) 0.9816(5) 0.3219(5) 0.021(2) Uani 1 1 d . . .
O36 O -0.0538(8) 0.5432(5) 0.3426(6) 0.034(3) Uani 1 1 d . . .
O37 O 0.4604(6) 0.8896(5) 0.1628(4) 0.017(2) Uani 1 1 d U . .
O38 O 0.5258(6) 1.0060(5) 0.1825(5) 0.020(2) Uani 1 1 d U . .
O39 O 0.3753(7) 1.0184(5) 0.1140(5) 0.029(3) Uani 1 1 d . . .
O40 O -0.0052(8) 0.4855(5) 0.2443(5) 0.033(3) Uani 1 1 d . . .
O41 O 0.5079(7) 1.1149(5) 0.0808(5) 0.025(2) Uani 1 1 d . . .
O42 O -0.1032(7) 0.6605(5) 0.0731(5) 0.028(3) Uani 1 1 d . . .
O43 O 0.2089(7) 0.8546(5) 0.3067(5) 0.020(2) Uani 1 1 d . . .
O44 O 0.5024(7) 1.0542(5) 0.3076(5) 0.029(3) Uani 1 1 d . . .
O45 O -0.1163(8) 0.8329(6) 0.0043(5) 0.034(3) Uani 1 1 d . . .
O46 O 0.4199(8) 0.9791(6) 0.3981(5) 0.030(3) Uani 1 1 d U . .
O47 O 0.0729(6) 0.8142(5) 0.1141(5) 0.021(2) Uani 1 1 d . . .
O48 O 0.4296(6) 0.9275(5) 0.2798(5) 0.017(2) Uiso 1 1 d . . .
O49 O 0.5401(7) 0.8160(5) 0.2723(5) 0.022(2) Uani 1 1 d . . .
O50 O 0.6078(7) 0.9379(5) 0.2802(5) 0.025(2) Uani 1 1 d . . .
O51 O 0.0076(8) 0.6295(6) -0.0287(5) 0.035(3) Uani 1 1 d . . .
O52 O -0.1266(8) 0.6331(6) 0.2454(5) 0.032(3) Uani 1 1 d . . .
O53 O 0.6502(7) 0.8840(6) 0.1757(6) 0.033(3) Uani 1 1 d . . .
O54 O 0.3420(7) 0.8399(5) 0.3831(5) 0.026(2) Uani 1 1 d . . .
O55 O 0.1609(7) 0.8180(5) 0.4340(5) 0.030(3) Uiso 1 1 d . . .
O56 O 0.0681(7) 0.6107(5) 0.2723(5) 0.029(3) Uani 1 1 d . . .
O57 O 0.3362(7) 0.5112(5) 0.2270(6) 0.031(3) Uani 1 1 d . . .
O58 O 0.4418(8) 0.6146(6) 0.2527(6) 0.042(3) Uani 1 1 d . . .
O59 O -0.1344(7) 0.5535(5) 0.1632(5) 0.031(3) Uani 1 1 d . . .
O60 O 0.2649(8) 0.5919(5) 0.3051(5) 0.032(3) Uani 1 1 d . . .
O61 O 0.1690(8) 1.2378(5) 0.1653(6) 0.033(3) Uani 1 1 d . . .
O62 O 0.3043(8) 1.0598(6) 0.4686(6) 0.038(3) Uani 1 1 d . . .
O63 O -0.0489(7) 0.7403(5) 0.2756(5) 0.030(3) Uani 1 1 d . . .
O64 O 0.0291(8) 0.6482(6) 0.3734(5) 0.032(3) Uani 1 1 d . . .
O65 O 0.1174(7) 0.4722(5) 0.1580(5) 0.029(3) Uani 1 1 d . . .
O66 O 0.2488(7) 0.9388(5) 0.4350(5) 0.026(2) Uani 1 1 d . . .
O67 O -0.0942(7) 0.7435(5) 0.1592(5) 0.026(2) Uani 1 1 d . . .
O68 O 0.6195(8) 0.9707(6) 0.3953(5) 0.035(3) Uani 1 1 d U . .
O69 O -0.0584(8) 0.4153(6) 0.1574(5) 0.035(3) Uani 1 1 d . . .
O70 O 0.1287(8) 0.5230(5) 0.3678(5) 0.032(3) Uani 1 1 d . . .
O71 O -0.2550(7) 0.6776(6) 0.1544(6) 0.039(3) Uani 1 1 d . . .
O72 O -0.1612(8) 0.6648(6) 0.3643(5) 0.038(3) Uani 1 1 d . A .
O73 O 0.4853(8) 0.7241(5) 0.3809(6) 0.035(3) Uani 1 1 d . . .
O74 O 0.2832(9) 0.3873(6) 0.1989(6) 0.044(3) Uani 1 1 d . . .
O75 O 0.0036(7) 1.0778(5) 0.3253(5) 0.027(2) Uani 1 1 d . . .
N1 N 0.1866(13) 1.2284(9) 0.3469(9) 0.077 Uiso 1 1 d D . .
H1A H 0.2133 1.1881 0.3360 0.093 Uiso 1 1 calc R . .
H1B H 0.1564 1.2189 0.3833 0.093 Uiso 1 1 calc R . .
N2 N 0.4234(15) 0.8505(11) 0.5054(11) 0.090 Uiso 1 1 d D . .
H2A H 0.3650 0.8422 0.5199 0.108 Uiso 1 1 calc R . .
H2B H 0.4232 0.8661 0.4651 0.108 Uiso 1 1 calc R . .
N3 N 0.1622(10) 0.4533(8) 0.0288(7) 0.040(4) Uani 1 1 d . . .
H3A H 0.1666 0.4808 0.0564 0.048 Uiso 1 1 calc R . .
H3B H 0.1010 0.4543 0.0217 0.048 Uiso 1 1 calc R . .
N4 N -0.2989(13) 1.0698(9) 0.1927(9) 0.058(5) Uiso 1 1 d . . .
H4A H -0.2627 1.0440 0.2219 0.070 Uiso 1 1 calc R . .
H4B H -0.3574 1.0567 0.2005 0.070 Uiso 1 1 calc R . .
C1 C 0.2519(14) 1.2830(12) 0.3428(12) 0.084 Uiso 1 1 d D . .
H1C H 0.2999 1.2666 0.3715 0.126 Uiso 1 1 calc R . .
H1D H 0.2184 1.3259 0.3515 0.126 Uiso 1 1 calc R . .
H1E H 0.2801 1.2922 0.3026 0.126 Uiso 1 1 calc R . .
C2 C 0.1283(15) 1.2731(12) 0.3000(11) 0.087 Uiso 1 1 d D . .
H2C H 0.0750 1.2492 0.2947 0.130 Uiso 1 1 calc R . .
H2D H 0.1645 1.2819 0.2625 0.130 Uiso 1 1 calc R . .
H2E H 0.1074 1.3174 0.3123 0.130 Uiso 1 1 calc R . .
C3 C 0.488(2) 0.7913(12) 0.5215(19) 0.156 Uiso 1 1 d D . .
H3C H 0.4699 0.7524 0.5052 0.234 Uiso 1 1 calc R . .
H3D H 0.4889 0.7784 0.5648 0.234 Uiso 1 1 calc R . .
H3E H 0.5491 0.8024 0.5054 0.234 Uiso 1 1 calc R . .
C4 C 0.463(2) 0.8972(12) 0.5355(14) 0.098 Uiso 1 1 d D . .
H4C H 0.4215 0.9400 0.5338 0.147 Uiso 1 1 calc R . .
H4D H 0.5223 0.9084 0.5162 0.147 Uiso 1 1 calc R . .
H4E H 0.4716 0.8750 0.5771 0.147 Uiso 1 1 calc R . .
C5 C 0.2112(16) 0.4852(11) -0.0282(9) 0.053(6) Uani 1 1 d . . .
H5A H 0.1830 0.5325 -0.0422 0.080 Uiso 1 1 calc R . .
H5B H 0.2063 0.4570 -0.0585 0.080 Uiso 1 1 calc R . .
H5C H 0.2762 0.4867 -0.0210 0.080 Uiso 1 1 calc R . .
C6 C 0.1957(15) 0.3816(9) 0.0550(10) 0.053(6) Uani 1 1 d . . .
H6A H 0.1589 0.3659 0.0912 0.080 Uiso 1 1 calc R . .
H6B H 0.2602 0.3799 0.0648 0.080 Uiso 1 1 calc R . .
H6C H 0.1904 0.3513 0.0265 0.080 Uiso 1 1 calc R . .
C7 C -0.3011(17) 1.1450(12) 0.1974(12) 0.072(7) Uiso 1 1 d . . .
H7A H -0.3404 1.1537 0.2317 0.108 Uiso 1 1 calc R . .
H7B H -0.3257 1.1743 0.1612 0.108 Uiso 1 1 calc R . .
H7C H -0.2387 1.1560 0.2022 0.108 Uiso 1 1 calc R . .
C8 C -0.2649(17) 1.0512(12) 0.1353(12) 0.069(7) Uiso 1 1 d . . .
H8A H -0.2831 1.0053 0.1330 0.104 Uiso 1 1 calc R . .
H8B H -0.1978 1.0500 0.1321 0.104 Uiso 1 1 calc R . .
H8C H -0.2914 1.0859 0.1026 0.104 Uiso 1 1 calc R . .

loop_
_atom_site_aniso_label
_atom_site_aniso_U_11
_atom_site_aniso_U_22
_atom_site_aniso_U_33
_atom_site_aniso_U_23
_atom_site_aniso_U_13
_atom_site_aniso_U_12
W1 0.0141(3) 0.0162(3) 0.0160(3) -0.0041(2) -0.0026(2) -0.0004(2)
W2 0.0189(3) 0.0241(3) 0.0178(4) -0.0060(2) 0.0010(2) -0.0067(2)
W3 0.0134(3) 0.0178(3) 0.0156(3) -0.0044(2) -0.0026(2) 0.0018(2)
W4 0.0227(3) 0.0271(3) 0.0148(4) -0.0046(3) 0.0013(3) -0.0033(2)
W5 0.0145(3) 0.0180(3) 0.0155(3) -0.0029(2) -0.0023(2) -0.0010(2)
W6 0.0116(3) 0.0307(3) 0.0198(4) -0.0086(3) -0.0022(2) -0.0005(2)
W7 0.0180(3) 0.0269(3) 0.0174(4) -0.0092(3) 0.0014(2) 0.0012(2)
W8 0.0225(3) 0.0190(3) 0.0232(4) -0.0060(3) -0.0027(3) -0.0020(2)
W9 0.0218(3) 0.0216(3) 0.0249(4) -0.0075(3) -0.0029(3) -0.0062(2)
W10 0.0253(3) 0.0301(3) 0.0164(4) -0.0106(3) -0.0018(3) -0.0025(3)
W11 0.0207(3) 0.0208(3) 0.0275(4) -0.0046(3) -0.0060(3) 0.0026(2)
W12 0.0254(3) 0.0266(3) 0.0233(4) -0.0099(3) -0.0029(3) -0.0075(3)
W13 0.0186(3) 0.0261(3) 0.0210(4) -0.0037(3) -0.0070(3) 0.0014(2)
W14 0.0206(3) 0.0330(3) 0.0217(4) -0.0091(3) -0.0076(3) -0.0019(3)
W15 0.0189(3) 0.0175(3) 0.0237(4) -0.0049(2) -0.0001(3) 0.0009(2)
W16 0.0178(3) 0.0290(3) 0.0334(4) -0.0108(3) 0.0012(3) -0.0068(2)
W17 0.0301(4) 0.0238(3) 0.0315(4) -0.0077(3) 0.0015(3) -0.0110(3)
W18 0.0289(3) 0.0276(3) 0.0253(4) -0.0036(3) 0.0070(3) -0.0084(3)
W19 0.0363(4) 0.0239(3) 0.0197(4) 0.0006(3) -0.0026(3) -0.0059(3)
W20 0.0316(4) 0.0165(3) 0.0311(4) -0.0036(3) -0.0025(3) -0.0001(3)
W21 0.0415(4) 0.0226(3) 0.0266(4) -0.0001(3) 0.0025(3) -0.0090(3)
Er1 0.0128(3) 0.0206(3) 0.0155(4) -0.0049(3) -0.0001(3) -0.0015(2)
Er2 0.0133(3) 0.0227(3) 0.0206(4) -0.0058(3) -0.0006(3) -0.0011(2)
As1 0.0172(7) 0.0179(7) 0.0197(9) -0.0039(6) 0.0002(6) -0.0026(6)
As2 0.0137(7) 0.0190(7) 0.0145(9) -0.0048(6) -0.0011(6) -0.0005(5)
As3 0.0227(8) 0.0198(7) 0.0188(9) -0.0048(6) -0.0063(6) -0.0007(6)
Na1 0.0794(14) 0.0971(16) 0.0603(15) -0.0228(12) 0.0201(11) -0.0462(12)
Er3 0.0794(14) 0.0971(16) 0.0603(15) -0.0228(12) 0.0201(11) -0.0462(12)
Na2 0.078(7) 0.070(6) 0.098(9) -0.019(6) -0.012(6) -0.010(5)
O1W 0.020(5) 0.027(6) 0.042(8) -0.012(5) -0.004(5) 0.005(4)
O2W 0.027(6) 0.059(8) 0.020(7) -0.009(6) 0.012(5) -0.008(5)
O3W 0.024(6) 0.040(6) 0.029(7) 0.007(5) -0.010(5) -0.003(5)
O4W 0.018(6) 0.061(8) 0.041(9) -0.015(6) -0.002(5) 0.016(5)
O5W 0.031(6) 0.031(6) 0.028(7) -0.005(5) -0.013(5) 0.003(5)
O6W 0.031(6) 0.037(6) 0.022(7) -0.005(5) -0.005(5) -0.003(5)
O7W 0.034(6) 0.026(6) 0.025(7) -0.010(5) 0.008(5) -0.006(5)
O8W 0.031(6) 0.037(6) 0.021(7) 0.002(5) 0.001(5) 0.006(5)
O35W 0.064(9) 0.049(8) 0.065(11) -0.017(7) -0.011(8) 0.009(7)
O37W 0.038(7) 0.044(8) 0.070(11) -0.005(7) 0.015(7) -0.015(6)
O38W 0.042(8) 0.059(8) 0.055(10) -0.019(7) 0.006(7) -0.013(6)
O39W 0.055(9) 0.060(9) 0.065(12) -0.010(8) -0.010(8) 0.001(7)
O40W 0.038(7) 0.056(8) 0.039(9) -0.008(6) -0.001(6) -0.003(6)
O41W 0.068(9) 0.052(8) 0.048(10) -0.022(7) 0.011(7) -0.023(7)
O1 0.029(6) 0.020(5) 0.026(7) -0.004(4) -0.008(5) 0.000(4)
O2 0.022(5) 0.017(4) 0.009(5) 0.002(4) -0.003(4) -0.004(4)
O3 0.021(5) 0.027(5) 0.023(7) 0.001(5) -0.008(5) -0.004(4)
O4 0.020(5) 0.027(5) 0.025(7) -0.004(5) -0.001(5) 0.003(4)
O5 0.032(6) 0.026(5) 0.013(6) -0.007(4) -0.006(5) -0.001(4)
O7 0.055(8) 0.034(6) 0.034(8) 0.009(5) -0.014(6) -0.010(6)
O8 0.017(5) 0.024(5) 0.017(6) -0.005(4) -0.001(4) 0.002(4)
O9 0.021(5) 0.025(5) 0.012(6) 0.002(4) 0.001(4) -0.006(4)
O10 0.017(5) 0.033(6) 0.019(6) 0.001(5) -0.005(4) 0.000(4)
O11 0.025(6) 0.033(6) 0.023(7) -0.009(5) -0.006(5) 0.005(5)
O12 0.027(6) 0.032(6) 0.025(7) -0.010(5) -0.015(5) 0.000(5)
O13 0.025(6) 0.034(6) 0.034(8) -0.021(5) 0.000(5) -0.001(5)
O14 0.011(5) 0.018(5) 0.027(7) -0.009(4) 0.002(4) 0.004(4)
O15 0.023(5) 0.028(5) 0.020(6) -0.004(4) -0.007(5) -0.005(4)
O16 0.032(6) 0.025(5) 0.014(6) -0.005(4) -0.005(5) -0.009(4)
O17 0.017(5) 0.036(6) 0.027(7) -0.014(5) -0.006(5) -0.003(4)
O18 0.022(5) 0.012(5) 0.025(7) 0.001(4) 0.006(4) 0.003(4)
O19 0.024(6) 0.023(5) 0.037(8) -0.009(5) -0.010(5) 0.001(4)
O20 0.022(5) 0.019(5) 0.037(8) -0.005(5) -0.006(5) 0.002(4)
O21 0.030(6) 0.025(6) 0.032(7) -0.002(5) 0.009(5) -0.005(5)
O22 0.020(5) 0.029(5) 0.015(6) -0.006(4) -0.006(4) 0.003(4)
O23 0.021(6) 0.032(6) 0.052(9) -0.016(6) 0.013(5) -0.005(5)
O24 0.022(5) 0.021(5) 0.027(7) -0.002(4) -0.006(5) 0.008(4)
O25 0.024(5) 0.031(6) 0.018(6) -0.013(5) 0.009(4) -0.012(4)
O26 0.018(5) 0.021(5) 0.033(7) 0.002(5) -0.010(5) 0.001(4)
O27 0.032(6) 0.027(5) 0.010(6) -0.003(4) -0.002(5) 0.000(4)
O28 0.030(6) 0.037(6) 0.012(6) -0.011(5) 0.002(5) -0.012(5)
O29 0.077(9) 0.026(6) 0.035(9) 0.000(5) 0.001(7) -0.015(6)
O30 0.018(5) 0.024(5) 0.026(7) -0.013(4) 0.000(4) -0.005(4)
O31 0.051(8) 0.033(6) 0.052(9) -0.014(6) -0.013(7) -0.018(6)
O32 0.019(5) 0.018(5) 0.021(6) 0.001(4) -0.008(4) 0.000(4)
O33 0.021(5) 0.023(5) 0.011(6) -0.006(4) 0.002(4) -0.001(4)
O34 0.049(8) 0.031(6) 0.037(8) -0.006(5) -0.001(6) 0.003(5)
O35 0.016(5) 0.023(5) 0.029(7) -0.014(5) 0.001(4) -0.004(4)
O36 0.043(7) 0.020(5) 0.040(8) -0.004(5) 0.003(6) -0.007(5)
O37 0.014(4) 0.031(5) 0.005(5) -0.003(4) -0.003(4) 0.001(4)
O38 0.016(4) 0.034(5) 0.011(5) -0.006(4) 0.000(4) -0.002(4)
O39 0.015(5) 0.021(5) 0.051(8) -0.008(5) -0.013(5) 0.002(4)
O40 0.037(6) 0.031(6) 0.028(7) -0.005(5) 0.013(5) -0.007(5)
O41 0.030(6) 0.035(6) 0.012(6) -0.005(5) 0.005(5) -0.016(5)
O42 0.022(5) 0.034(6) 0.031(7) -0.010(5) -0.006(5) -0.011(5)
O43 0.022(5) 0.021(5) 0.015(6) 0.003(4) -0.004(4) 0.001(4)
O44 0.023(6) 0.034(6) 0.033(8) -0.012(5) 0.001(5) -0.010(5)
O45 0.032(6) 0.046(7) 0.026(7) -0.009(5) -0.001(5) -0.016(5)
O46 0.038(6) 0.038(5) 0.013(5) -0.007(4) -0.001(4) -0.002(5)
O47 0.019(5) 0.017(5) 0.026(7) -0.006(4) 0.002(4) 0.005(4)
O49 0.020(5) 0.025(5) 0.020(6) -0.006(4) -0.008(4) 0.006(4)
O50 0.021(5) 0.037(6) 0.017(6) -0.005(5) 0.004(4) -0.011(5)
O51 0.036(6) 0.051(7) 0.029(8) -0.030(6) -0.005(5) -0.009(5)
O52 0.035(6) 0.034(6) 0.028(7) -0.009(5) 0.008(5) -0.011(5)
O53 0.013(5) 0.035(6) 0.049(9) -0.012(6) 0.005(5) 0.002(4)
O54 0.035(6) 0.034(6) 0.008(6) 0.000(4) 0.000(5) -0.003(5)
O56 0.030(6) 0.016(5) 0.041(8) -0.005(5) 0.008(5) -0.004(4)
O57 0.029(6) 0.018(5) 0.047(8) -0.010(5) -0.006(5) 0.006(4)
O58 0.031(6) 0.038(7) 0.057(10) -0.013(6) -0.019(6) 0.011(5)
O59 0.023(6) 0.032(6) 0.041(8) -0.015(5) 0.009(5) -0.012(5)
O60 0.036(6) 0.024(6) 0.035(8) -0.004(5) -0.004(5) 0.001(5)
O61 0.041(7) 0.021(6) 0.040(8) -0.008(5) 0.000(6) -0.002(5)
O62 0.044(7) 0.035(6) 0.044(9) -0.028(6) -0.011(6) 0.000(5)
O63 0.033(6) 0.028(6) 0.028(7) -0.001(5) -0.007(5) -0.005(5)
O64 0.033(6) 0.033(6) 0.029(8) 0.001(5) -0.005(5) -0.002(5)
O65 0.029(6) 0.022(5) 0.034(8) 0.003(5) 0.001(5) -0.004(4)
O66 0.030(6) 0.033(6) 0.016(7) -0.006(5) 0.000(5) -0.006(5)
O67 0.028(6) 0.032(6) 0.021(7) -0.009(5) 0.003(5) -0.008(5)
O68 0.035(5) 0.051(6) 0.024(6) -0.007(5) -0.018(5) -0.011(5)
O69 0.048(7) 0.034(6) 0.024(7) -0.004(5) 0.004(6) -0.018(5)
O70 0.057(8) 0.024(6) 0.012(7) 0.006(4) 0.002(5) -0.008(5)
O71 0.021(6) 0.057(8) 0.045(9) -0.021(6) 0.008(5) -0.012(5)
O72 0.034(6) 0.054(8) 0.025(8) -0.013(6) 0.019(5) -0.009(6)
O73 0.041(7) 0.024(6) 0.037(8) 0.001(5) -0.012(6) 0.002(5)
O74 0.053(8) 0.022(6) 0.058(10) -0.010(6) -0.008(7) 0.005(5)
O75 0.022(5) 0.040(6) 0.017(7) -0.008(5) 0.002(5) 0.004(5)
N3 0.040(9) 0.045(9) 0.039(11) -0.016(7) -0.006(7) -0.003(7)
C5 0.081(16) 0.066(13) 0.013(11) -0.015(9) -0.006(10) 0.005(11)
C6 0.068(14) 0.039(11) 0.059(16) -0.021(10) -0.002(12) -0.011(10)

loop_
_atom_type_symbol
_atom_type_description
_atom_type_scat_dispersion_real
_atom_type_scat_dispersion_imag
_atom_type_scat_source
C C 0.0033 0.0016 'International Tables Vol C Tables 4.2.6.8 and 6.1.1.4'
H H 0.0000 0.0000 'International Tables Vol C Tables 4.2.6.8 and 6.1.1.4'
N N 0.0061 0.0033 'International Tables Vol C Tables 4.2.6.8 and 6.1.1.4'
O O 0.0106 0.0060 'International Tables Vol C Tables 4.2.6.8 and 6.1.1.4'
As As 0.0499 2.0058 'International Tables Vol C Tables 4.2.6.8 and 6.1.1.4'
W W -0.8490 6.8722 'International Tables Vol C Tables 4.2.6.8 and 6.1.1.4'
Er Er -0.2586 4.9576 'International Tables Vol C Tables 4.2.6.8 and 6.1.1.4'
Na Na 0.0362 0.0249 'International Tables Vol C Tables 4.2.6.8 and 6.1.1.4'

loop_
_geom_angle_atom_site_label_1
_geom_angle_atom_site_label_2
_geom_angle_atom_site_label_3
_geom_angle
_geom_angle_site_symmetry_1
_geom_angle_site_symmetry_3
O47 W1 O6 101.7(5) . .
O47 W1 O26 101.7(5) . .
O6 W1 O26 95.4(4) . .
O47 W1 O3 95.2(5) . .
O6 W1 O3 96.9(4) . .
O26 W1 O3 156.6(5) . .
O47 W1 O22 91.7(4) . .
O6 W1 O22 166.6(4) . .
O26 W1 O22 80.9(4) . .
O3 W1 O22 82.6(4) . .
O47 W1 O7W 172.3(4) . .
O6 W1 O7W 84.9(4) . .
O26 W1 O7W 81.4(4) . .
O3 W1 O7W 79.9(4) . .
O22 W1 O7W 81.8(4) . .
O41 W2 O39 105.8(5) . .
O41 W2 O38 99.7(5) . .
O39 W2 O38 93.5(4) . .
O41 W2 O24 97.3(5) . .
O39 W2 O24 94.7(4) . .
O38 W2 O24 158.3(4) . .
O41 W2 O25 92.9(4) . .
O39 W2 O25 161.3(5) . .
O38 W2 O25 82.6(4) . .
O24 W2 O25 83.1(4) . .
O41 W2 O33 164.2(4) . .
O39 W2 O33 88.8(5) . .
O38 W2 O33 85.1(4) . .
O24 W2 O33 75.0(4) . .
O25 W2 O33 72.7(4) . .
O14 W3 O16 101.6(4) . .
O14 W3 O8 102.7(4) . .
O16 W3 O8 95.3(4) . .
O14 W3 O27 96.8(5) . 2_575
O16 W3 O27 96.9(4) . 2_575
O8 W3 O27 154.4(4) . 2_575
O14 W3 O15 91.1(4) . .
O16 W3 O15 167.2(4) . .
O8 W3 O15 80.4(4) . .
O27 W3 O15 82.8(4) 2_575 .
O14 W3 O8W 173.5(4) . .
O16 W3 O8W 84.1(4) . .
O8 W3 O8W 79.6(4) . .
O27 W3 O8W 79.3(4) 2_575 .
O15 W3 O8W 83.2(4) . .
O55 W4 O66 100.3(5) . .
O55 W4 O43 105.3(5) . .
O66 W4 O43 154.4(4) . .
O55 W4 O54 101.5(5) . .
O66 W4 O54 87.8(4) . .
O43 W4 O54 86.6(4) . .
O55 W4 O4 97.3(5) . .
O66 W4 O4 89.4(4) . .
O43 W4 O4 88.0(4) . .
O54 W4 O4 161.3(4) . .
O55 W4 O35 168.9(4) . .
O66 W4 O35 73.4(4) . .
O43 W4 O35 81.5(4) . .
O54 W4 O35 87.6(4) . .
O4 W4 O35 73.9(4) . .
O9 W5 O17 99.5(5) . .
O9 W5 O10 94.9(4) . .
O17 W5 O10 101.1(4) . .
O9 W5 O43 99.5(4) . .
O17 W5 O43 94.3(4) . .
O10 W5 O43 156.8(4) . .
O9 W5 O21 172.8(4) . .
O17 W5 O21 86.5(5) . .
O10 W5 O21 80.0(4) . .
O43 W5 O21 83.8(4) . .
O9 W5 O1 87.1(4) . .
O17 W5 O1 170.9(5) . .
O10 W5 O1 84.4(4) . .
O43 W5 O1 78.4(4) . .
O21 W5 O1 87.4(4) . .
O53 W6 O37 103.0(5) . .
O53 W6 O38 100.6(5) . .
O37 W6 O38 91.3(4) . .
O53 W6 O49 98.1(5) . .
O37 W6 O49 98.2(4) . .
O38 W6 O49 156.6(4) . .
O53 W6 O50 93.0(5) . .
O37 W6 O50 163.5(4) . .
O38 W6 O50 81.8(4) . .
O49 W6 O50 83.3(4) . .
O53 W6 O48 165.6(4) . .
O37 W6 O48 90.4(4) . .
O38 W6 O48 83.9(4) . .
O49 W6 O48 74.7(4) . .
O50 W6 O48 74.0(4) . .
O75 W7 O11 100.1(5) . .
O75 W7 O19 101.4(5) . .
O11 W7 O19 88.6(5) . .
O75 W7 O8 103.6(4) . .
O11 W7 O8 156.3(4) . .
O19 W7 O8 85.8(4) . .
O75 W7 O4 98.4(5) . .
O11 W7 O4 89.6(4) . .
O19 W7 O4 160.1(4) . .
O8 W7 O4 87.9(4) . .
O75 W7 O35 169.3(4) . .
O11 W7 O35 73.8(4) . .
O19 W7 O35 87.3(4) . .
O8 W7 O35 83.0(4) . .
O4 W7 O35 73.2(4) . .
O61 W8 O15 100.5(5) . .
O61 W8 O24 102.8(5) . .
O15 W8 O24 93.7(5) . .
O61 W8 O19 104.4(5) . .
O15 W8 O19 86.6(4) . .
O24 W8 O19 152.3(4) . .
O61 W8 O5 96.5(5) . .
O15 W8 O5 162.1(4) . .
O24 W8 O5 87.5(4) . .
O19 W8 O5 84.1(4) . .
O61 W8 O33 165.8(4) . .
O15 W8 O33 92.9(4) . .
O24 W8 O33 71.5(4) . .
O19 W8 O33 80.8(4) . .
O5 W8 O33 70.6(3) . .
O51 W9 O22 101.1(5) . .
O51 W9 O42 103.0(5) . .
O22 W9 O42 93.4(4) . .
O51 W9 O20 102.9(5) . .
O22 W9 O20 87.3(4) . .
O42 W9 O20 153.4(5) . .
O51 W9 O28 93.6(5) . .
O22 W9 O28 164.6(4) . .
O42 W9 O28 87.5(4) . .
O20 W9 O28 85.1(4) . .
O51 W9 O30 164.8(4) . .
O22 W9 O30 93.6(4) . .
O42 W9 O30 72.0(4) . .
O20 W9 O30 81.4(4) . .
O28 W9 O30 72.1(4) . .
O62 W10 O46 103.0(5) . .
O62 W10 O13 103.4(5) . .
O46 W10 O13 91.6(5) . .
O62 W10 O66 98.0(5) . .
O46 W10 O66 88.6(4) . .
O13 W10 O66 158.0(4) . .
O62 W10 O11 97.4(5) . .
O46 W10 O11 159.0(4) . .
O13 W10 O11 88.3(4) . .
O66 W10 O11 83.8(4) . .
O62 W10 O35 166.3(5) . .
O46 W10 O35 86.2(4) . .
O13 W10 O35 86.2(4) . .
O66 W10 O35 71.8(4) . .
O11 W10 O35 72.9(4) . .
O58 W11 O60 101.5(6) . .
O58 W11 O57 100.9(5) . .
O60 W11 O57 89.6(5) . .
O58 W11 O10 103.5(5) . .
O60 W11 O10 87.2(4) . .
O57 W11 O10 155.6(4) . .
O58 W11 O2 97.0(5) . .
O60 W11 O2 161.5(4) . .
O57 W11 O2 87.7(5) . .
O10 W11 O2 87.8(4) . .
O58 W11 O32 168.4(5) . .
O60 W11 O32 88.6(4) . .
O57 W11 O32 73.3(4) . .
O10 W11 O32 82.5(4) . .
O2 W11 O32 73.1(4) . .
O31 W12 O25 103.1(5) . .
O31 W12 O5 99.4(5) . .
O25 W12 O5 93.3(5) . .
O31 W12 O44 101.8(5) . .
O25 W12 O44 91.5(5) . .
O5 W12 O44 156.5(4) . .
O31 W12 O13 99.3(5) . .
O25 W12 O13 157.6(4) . .
O5 W12 O13 84.0(4) . .
O44 W12 O13 82.8(5) . .
O31 W12 O33 172.7(5) . .
O25 W12 O33 73.6(4) . .
O5 W12 O33 74.5(4) . .
O44 W12 O33 84.9(4) . .
O13 W12 O33 84.2(4) . .
O73 W13 O1 102.3(5) . .
O73 W13 O49 102.5(5) . .
O1 W13 O49 95.0(5) . .
O73 W13 O54 103.3(5) . .
O1 W13 O54 88.6(5) . .
O49 W13 O54 152.5(4) . .
O73 W13 O12 93.4(5) . .
O1 W13 O12 163.4(4) . .
O49 W13 O12 86.6(4) . .
O54 W13 O12 82.6(4) . .
O73 W13 O48 163.7(4) . .
O1 W13 O48 93.1(4) . .
O49 W13 O48 70.6(4) . .
O54 W13 O48 82.1(4) . .
O12 W13 O48 71.8(4) . .
O68 W14 O50 102.6(5) . .
O68 W14 O12 99.4(5) . .
O50 W14 O12 93.7(5) . .
O68 W14 O44 101.1(5) . .
O50 W14 O44 92.3(5) . .
O12 W14 O44 156.8(4) . .
O68 W14 O46 99.2(5) . .
O50 W14 O46 158.1(4) . .
O12 W14 O46 84.5(5) . .
O44 W14 O46 81.7(5) . .
O68 W14 O48 172.9(4) . .
O50 W14 O48 73.3(4) . .
O12 W14 O48 75.3(4) . .
O44 W14 O48 85.0(4) . .
O46 W14 O48 85.1(4) . .
O23 W15 O18 98.8(5) . .
O23 W15 O20 101.0(5) . .
O18 W15 O20 87.0(4) . .
O23 W15 O26 103.7(5) . .
O18 W15 O26 157.4(4) . .
O20 W15 O26 86.9(4) . .
O23 W15 O2 99.7(5) . .
O18 W15 O2 89.3(4) . .
O20 W15 O2 159.3(5) . .
O26 W15 O2 88.8(4) . .
O23 W15 O32 169.6(4) . .
O18 W15 O32 74.5(4) . .
O20 W15 O32 86.8(4) . .
O26 W15 O32 83.4(4) . .
O2 W15 O32 72.6(4) . .
O71 W16 O67 105.3(5) . .
O71 W16 O52 99.6(5) . .
O67 W16 O52 91.9(5) . .
O71 W16 O42 98.5(5) . .
O67 W16 O42 95.5(5) . .
O52 W16 O42 157.8(4) . .
O71 W16 O59 94.7(5) . .
O67 W16 O59 160.0(4) . .
O52 W16 O59 83.1(5) . .
O42 W16 O59 82.8(4) . .
O71 W16 O30 165.3(5) . .
O67 W16 O30 88.1(4) . .
O52 W16 O30 85.6(4) . .
O42 W16 O30 73.8(4) . .
O59 W16 O30 72.3(4) . .
O69 W17 O59 101.5(5) . .
O69 W17 O28 100.9(5) . .
O59 W17 O28 91.1(5) . .
O69 W17 O40 99.6(5) . .
O59 W17 O40 92.5(5) . .
O28 W17 O40 158.0(4) . .
O69 W17 O65 100.8(5) . .
O59 W17 O65 157.7(4) . .
O28 W17 O65 85.4(4) . .
O40 W17 O65 83.0(5) . .
O69 W17 O30 172.8(4) . .
O59 W17 O30 73.2(4) . .
O28 W17 O30 74.7(4) . .
O40 W17 O30 85.7(4) . .
O65 W17 O30 84.6(4) . .
O72 W18 O63 104.4(5) . .
O72 W18 O52 102.9(5) . .
O63 W18 O52 92.2(5) . .
O72 W18 O64 94.9(5) . .
O63 W18 O64 94.7(5) . .
O52 W18 O64 158.6(5) . .
O72 W18 O36 92.8(5) . .
O63 W18 O36 162.8(5) . .
O52 W18 O36 84.8(5) . .
O64 W18 O36 82.6(4) . .
O72 W18 O56 162.2(5) . .
O63 W18 O56 90.1(4) . .
O52 W18 O56 86.4(4) . .
O64 W18 O56 73.4(5) . .
O36 W18 O56 72.8(4) . .
O7 W19 O21 101.6(5) . .
O7 W19 O64 102.4(6) . .
O21 W19 O64 96.0(5) . .
O7 W19 O60 104.3(6) . .
O21 W19 O60 87.2(5) . .
O64 W19 O60 151.8(5) . .
O7 W19 O70 94.5(5) . .
O21 W19 O70 162.9(5) . .
O64 W19 O70 86.0(5) . .
O60 W19 O70 83.3(4) . .
O7 W19 O56 162.7(5) . .
O21 W19 O56 94.6(4) . .
O64 W19 O56 69.6(4) . .
O60 W19 O56 82.2(4) . .
O70 W19 O56 70.1(4) . .
O74 W20 O34 102.2(6) . .
O74 W20 O65 103.5(5) . .
O34 W20 O65 90.6(5) . .
O74 W20 O57 96.9(5) . .
O34 W20 O57 89.6(5) . .
O65 W20 O57 159.1(4) . .
O74 W20 O18 97.9(5) . .
O34 W20 O18 159.5(4) . .
O65 W20 O18 89.0(4) . .
O57 W20 O18 83.7(5) . .
O74 W20 O32 166.5(5) . .
O34 W20 O32 86.3(4) . .
O65 W20 O32 86.8(4) . .
O57 W20 O32 72.3(3) . .
O18 W20 O32 73.2(4) . .
O29 W21 O70 100.5(5) . .
O29 W21 O36 100.3(6) . .
O70 W21 O36 92.8(5) . .
O29 W21 O40 100.8(5) . .
O70 W21 O40 157.4(4) . .
O36 W21 O40 90.6(5) . .
O29 W21 O34 100.9(6) . .
O70 W21 O34 86.9(5) . .
O36 W21 O34 158.5(5) . .
O40 W21 O34 81.9(5) . .
O29 W21 O56 171.8(5) . .
O70 W21 O56 74.6(4) . .
O36 W21 O56 73.6(4) . .
O40 W21 O56 85.0(4) . .
O34 W21 O56 85.7(4) . .
O9 Er1 O39 109.6(4) . .
O9 Er1 O37 74.1(3) . .
O39 Er1 O37 71.1(3) . .
O9 Er1 O6 87.1(3) . .
O39 Er1 O6 144.7(3) . .
O37 Er1 O6 144.1(3) . .
O9 Er1 O2W 140.6(4) . .
O39 Er1 O2W 82.2(4) . .
O37 Er1 O2W 74.8(4) . .
O6 Er1 O2W 104.7(4) . .
O9 Er1 O3W 145.6(4) . .
O39 Er1 O3W 77.8(4) . .
O37 Er1 O3W 137.4(3) . .
O6 Er1 O3W 71.8(4) . .
O2W Er1 O3W 72.6(4) . .
O9 Er1 O14 69.3(3) . .
O39 Er1 O14 77.3(3) . .
O37 Er1 O14 118.9(3) . .
O6 Er1 O14 80.4(3) . .
O2W Er1 O14 149.0(4) . .
O3W Er1 O14 80.4(4) . .
O9 Er1 O1W 74.4(4) . .
O39 Er1 O1W 143.4(3) . .
O37 Er1 O1W 75.5(3) . .
O6 Er1 O1W 70.1(3) . .
O2W Er1 O1W 74.8(4) . .
O3W Er1 O1W 120.3(4) . .
O14 Er1 O1W 133.7(3) . .
O17 Er2 O63 75.8(4) . .
O17 Er2 O67 112.3(4) . .
O63 Er2 O67 71.7(4) . .
O17 Er2 O16 87.1(4) . .
O63 Er2 O16 144.2(4) . .
O67 Er2 O16 144.0(4) . .
O17 Er2 O4W 140.6(4) . .
O63 Er2 O4W 78.6(4) . .
O67 Er2 O4W 86.9(4) . .
O16 Er2 O4W 96.8(4) . .
O17 Er2 O47 68.7(4) . .
O63 Er2 O47 117.5(4) . .
O67 Er2 O47 76.6(3) . .
O16 Er2 O47 83.6(3) . .
O4W Er2 O47 150.7(4) . .
O17 Er2 O5W 142.9(4) . .
O63 Er2 O5W 136.0(4) . .
O67 Er2 O5W 72.7(4) . .
O16 Er2 O5W 73.9(3) . .
O4W Er2 O5W 74.4(4) . .
O47 Er2 O5W 77.6(4) . .
O17 Er2 O6W 73.4(4) . .
O63 Er2 O6W 74.4(4) . .
O67 Er2 O6W 142.5(4) . .
O16 Er2 O6W 70.6(4) . .
O4W Er2 O6W 71.2(4) . .
O47 Er2 O6W 134.8(3) . .
O5W Er2 O6W 126.2(4) . .
O32 As1 O30 96.2(4) . .
O32 As1 O56 96.0(5) . .
O30 As1 O56 100.8(5) . .
O35 As2 O48 95.6(4) . .
O35 As2 O33 95.9(4) . .
O48 As2 O33 100.0(4) . .
O3 As3 O27 91.3(4) . .
O3 As3 O45 97.4(5) . .
O27 As3 O45 96.0(5) . .
O17W Na1 O27W 80.4(11) . .
O17W Na1 O23W 146.3(12) . .
O27W Na1 O23W 75.1(12) . .
O17W Na1 O11W 75.2(10) . .
O27W Na1 O11W 141.4(10) . .
O23W Na1 O11W 137.2(11) . .
O17W Na1 O26W 77.9(11) . .
O27W Na1 O26W 72.0(12) . .
O23W Na1 O26W 72.8(12) . .
O11W Na1 O26W 129.4(10) . .
O17W Na1 Na3 42.8(7) . .
O27W Na1 Na3 57.5(8) . .
O23W Na1 Na3 130.2(9) . .
O11W Na1 Na3 84.6(6) . .
O26W Na1 Na3 103.2(8) . .
O3W Na2 O5W 95.1(4) 2_575 .
O3W Na2 O3 105.7(4) 2_575 2_575
O5W Na2 O3 136.8(5) . 2_575
O3W Na2 O27 92.5(5) 2_575 .
O5W Na2 O27 100.5(4) . .
O3 Na2 O27 115.6(5) 2_575 .
O3W Na2 Na2 152.8(7) 2_575 2_575
O5W Na2 Na2 103.0(5) . 2_575
O3 Na2 Na2 74.3(4) 2_575 2_575
O27 Na2 Na2 64.6(4) . 2_575
O14W Na3 O72 134.3(15) . .
O14W Na3 O17W 69.7(16) . .
O72 Na3 O17W 86.6(8) . .
O14W Na3 O31W 98.5(17) . .
O72 Na3 O31W 126.4(10) . .
O17W Na3 O31W 108.4(10) . .
O14W Na3 Na1 88.5(14) . .
O72 Na3 Na1 94.0(4) . .
O17W Na3 Na1 35.4(6) . .
O31W Na3 Na1 76.1(8) . .
Er1 O3W Na2 116.3(5) . 2_575
Er2 O5W Na2 136.7(5) . .
Na1 O17W Na3 101.8(11) . .
W13 O1 W5 151.9(6) . .
W15 O2 W11 121.1(5) . .
As3 O3 W1 130.8(5) . .
As3 O3 Na2 119.0(5) . 2_575
W1 O3 Na2 110.1(4) . 2_575
W7 O4 W4 119.9(5) . .
W12 O5 W8 123.7(5) . .
W1 O6 Er1 152.8(6) . .
W7 O8 W3 151.4(5) . .
W5 O9 Er1 169.8(6) . .
W11 O10 W5 154.4(6) . .
W7 O11 W10 120.2(5) . .
W14 O12 W13 122.6(5) . .
W10 O13 W12 147.3(6) . .
W3 O14 Er1 173.3(5) . .
W8 O15 W3 153.8(6) . .
W3 O16 Er2 151.5(5) . .
W5 O17 Er2 172.2(6) . .
W15 O18 W20 119.1(5) . .
W7 O19 W8 149.2(6) . .
W15 O20 W9 147.1(6) . .
W19 O21 W5 151.4(7) . .
W9 O22 W1 153.5(5) . .
W8 O24 W2 120.3(5) . .
W12 O25 W2 118.6(5) . .
W1 O26 W15 152.4(6) . .
As3 O27 W3 131.3(6) . 2_575
As3 O27 Na2 109.6(5) . .
W3 O27 Na2 115.2(5) 2_575 .
W17 O28 W9 122.1(5) . .
As1 O30 W16 114.3(5) . .
As1 O30 W17 133.3(5) . .
W16 O30 W17 94.3(3) . .
As1 O30 W9 122.1(5) . .
W16 O30 W9 92.1(3) . .
W17 O30 W9 90.9(3) . .
As1 O32 W20 136.1(5) . .
As1 O32 W11 116.3(5) . .
W20 O32 W11 93.7(3) . .
As1 O32 W15 114.9(4) . .
W20 O32 W15 93.1(4) . .
W11 O32 W15 93.1(3) . .
As2 O33 W2 114.0(5) . .
As2 O33 W12 134.0(5) . .
W2 O33 W12 95.1(3) . .
As2 O33 W8 120.7(4) . .
W2 O33 W8 92.6(3) . .
W12 O33 W8 90.9(3) . .
W20 O34 W21 148.9(7) . .
As2 O35 W10 136.9(5) . .
As2 O35 W4 116.0(4) . .
W10 O35 W4 94.0(4) . .
As2 O35 W7 114.1(5) . .
W10 O35 W7 93.0(3) . .
W4 O35 W7 92.9(3) . .
W21 O36 W18 119.0(6) . .
W6 O37 Er1 160.2(5) . .
W6 O38 W2 142.1(5) . .
W2 O39 Er1 159.0(5) . .
W17 O40 W21 158.2(6) . .
W9 O42 W16 121.7(5) . .
W4 O43 W5 154.9(5) . .
W12 O44 W14 159.6(6) . .
W10 O46 W14 147.3(6) . .
W1 O47 Er2 175.2(5) . .
As2 O48 W6 116.9(5) . .
As2 O48 W14 132.5(5) . .
W6 O48 W14 93.3(3) . .
As2 O48 W13 122.0(4) . .
W6 O48 W13 92.5(3) . .
W14 O48 W13 89.8(3) . .
W13 O49 W6 121.8(5) . .
W14 O50 W6 119.3(5) . .
W16 O52 W18 142.9(6) . .
W4 O54 W13 145.4(6) . .
As1 O56 W18 115.6(5) . .
As1 O56 W21 132.4(5) . .
W18 O56 W21 94.5(4) . .
As1 O56 W19 121.3(5) . .
W18 O56 W19 93.3(4) . .
W21 O56 W19 90.6(4) . .
W11 O57 W20 120.5(5) . .
W17 O59 W16 120.2(5) . .
W11 O60 W19 146.2(6) . .
W18 O63 Er2 158.4(6) . .
W19 O64 W18 123.2(6) . .
W20 O65 W17 147.1(7) . .
W4 O66 W10 120.8(6) . .
W16 O67 Er2 159.6(6) . .
W21 O70 W19 124.4(5) . .
W18 O72 Na3 146.3(7) . .
C2 N1 C1 91.9(8) . .
C2 N1 H1A 113.3 . .
C1 N1 H1A 113.3 . .
C2 N1 H1B 113.3 . .
C1 N1 H1B 113.3 . .
H1A N1 H1B 110.6 . .
C3 N2 C4 98.1(9) . .
C3 N2 H2A 112.1 . .
C4 N2 H2A 112.1 . .
C3 N2 H2B 112.1 . .
C4 N2 H2B 112.1 . .
H2A N2 H2B 109.8 . .
C6 N3 C5 116.1(16) . .
C6 N3 H3A 108.3 . .
C5 N3 H3A 108.3 . .
C6 N3 H3B 108.3 . .
C5 N3 H3B 108.3 . .
H3A N3 H3B 107.4 . .
C8 N4 C7 116.7(19) . .
C8 N4 H4A 108.1 . .
C7 N4 H4A 108.1 . .
C8 N4 H4B 108.1 . .
C7 N4 H4B 108.1 . .
H4A N4 H4B 107.3 . .
N1 C1 H1C 109.5 . .
N1 C1 H1D 109.5 . .
H1C C1 H1D 109.5 . .
N1 C1 H1E 109.5 . .
H1C C1 H1E 109.5 . .
H1D C1 H1E 109.5 . .
N1 C2 H2C 109.5 . .
N1 C2 H2D 109.5 . .
H2C C2 H2D 109.5 . .
N1 C2 H2E 109.5 . .
H2C C2 H2E 109.5 . .
H2D C2 H2E 109.5 . .
N2 C3 H3C 109.5 . .
N2 C3 H3D 109.5 . .
H3C C3 H3D 109.5 . .
N2 C3 H3E 109.5 . .
H3C C3 H3E 109.5 . .
H3D C3 H3E 109.5 . .
N2 C4 H4C 109.5 . .
N2 C4 H4D 109.5 . .
H4C C4 H4D 109.5 . .
N2 C4 H4E 109.5 . .
H4C C4 H4E 109.5 . .
H4D C4 H4E 109.5 . .
N3 C5 H5A 109.5 . .
N3 C5 H5B 109.5 . .
H5A C5 H5B 109.5 . .
N3 C5 H5C 109.5 . .
H5A C5 H5C 109.5 . .
H5B C5 H5C 109.5 . .
N3 C6 H6A 109.5 . .
N3 C6 H6B 109.5 . .
H6A C6 H6B 109.5 . .
N3 C6 H6C 109.5 . .
H6A C6 H6C 109.5 . .
H6B C6 H6C 109.5 . .
N4 C7 H7A 109.5 . .
N4 C7 H7B 109.5 . .
H7A C7 H7B 109.5 . .
N4 C7 H7C 109.5 . .
H7A C7 H7C 109.5 . .
H7B C7 H7C 109.5 . .
N4 C8 H8A 109.5 . .
N4 C8 H8B 109.5 . .
H8A C8 H8B 109.5 . .
N4 C8 H8C 109.5 . .
H8A C8 H8C 109.5 . .
H8B C8 H8C 109.5 . .

loop_
_geom_bond_atom_site_label_1
_geom_bond_atom_site_label_2
_geom_bond_distance
_geom_bond_site_symmetry_2
W1 O47 1.700(10) .
W1 O6 1.771(9) .
W1 O26 1.919(9) .
W1 O3 1.942(9) .
W1 O22 2.074(9) .
W1 O7W 2.276(11) .
W2 O41 1.718(10) .
W2 O39 1.762(10) .
W2 O38 1.933(9) .
W2 O24 1.995(9) .
W2 O25 2.078(9) .
W2 O33 2.225(10) .
W3 O14 1.720(9) .
W3 O16 1.758(9) .
W3 O8 1.932(10) .
W3 O27 1.935(10) 2_575
W3 O15 2.064(9) .
W3 O8W 2.309(11) .
W4 O55 1.725(11) .
W4 O66 1.882(10) .
W4 O43 1.887(10) .
W4 O54 1.911(10) .
W4 O4 1.952(9) .
W4 O35 2.308(10) .
W5 O9 1.747(10) .
W5 O17 1.749(9) .
W5 O10 1.914(10) .
W5 O43 1.939(10) .
W5 O21 2.109(11) .
W5 O1 2.114(10) .
W6 O53 1.735(11) .
W6 O37 1.773(9) .
W6 O38 1.925(10) .
W6 O49 1.972(10) .
W6 O50 2.057(10) .
W6 O48 2.234(10) .
W7 O75 1.707(10) .
W7 O11 1.884(10) .
W7 O19 1.896(11) .
W7 O8 1.928(10) .
W7 O4 1.943(10) .
W7 O35 2.343(9) .
W8 O61 1.721(10) .
W8 O15 1.828(9) .
W8 O24 1.902(11) .
W8 O19 1.928(12) .
W8 O5 2.000(9) .
W8 O33 2.443(9) .
W9 O51 1.712(11) .
W9 O22 1.813(10) .
W9 O42 1.902(11) .
W9 O20 1.939(9) .
W9 O28 1.993(10) .
W9 O30 2.401(11) .
W10 O62 1.702(11) .
W10 O46 1.857(11) .
W10 O13 1.864(11) .
W10 O66 1.990(10) .
W10 O11 2.000(10) .
W10 O35 2.297(10) .
W11 O58 1.716(11) .
W11 O60 1.866(12) .
W11 O57 1.904(9) .
W11 O10 1.907(10) .
W11 O2 1.940(10) .
W11 O32 2.315(9) .
W12 O31 1.733(10) .
W12 O25 1.851(10) .
W12 O5 1.880(10) .
W12 O44 1.899(11) .
W12 O13 1.984(12) .
W12 O33 2.357(9) .
W13 O73 1.744(10) .
W13 O1 1.794(10) .
W13 O49 1.908(11) .
W13 O54 1.920(11) .
W13 O12 2.035(9) .
W13 O48 2.455(9) .
W14 O68 1.726(10) .
W14 O50 1.860(11) .
W14 O12 1.881(10) .
W14 O44 1.911(11) .
W14 O46 2.010(11) .
W14 O48 2.411(9) .
W15 O23 1.706(12) .
W15 O18 1.895(9) .
W15 O20 1.912(10) .
W15 O26 1.934(9) .
W15 O2 1.937(9) .
W15 O32 2.337(11) .
W16 O71 1.722(11) .
W16 O67 1.761(10) .
W16 O52 1.921(12) .
W16 O42 1.960(12) .
W16 O59 2.049(10) .
W16 O30 2.283(9) .
W17 O69 1.725(10) .
W17 O59 1.880(10) .
W17 O28 1.887(10) .
W17 O40 1.897(12) .
W17 O65 1.979(10) .
W17 O30 2.365(9) .
W18 O72 1.734(11) .
W18 O63 1.776(10) .
W18 O52 1.922(11) .
W18 O64 1.969(11) .
W18 O36 2.082(10) .
W18 O56 2.248(11) .
W19 O7 1.705(12) .
W19 O21 1.811(10) .
W19 O64 1.916(11) .
W19 O60 1.972(12) .
W19 O70 2.029(10) .
W19 O56 2.449(11) .
W20 O74 1.727(11) .
W20 O34 1.828(13) .
W20 O65 1.881(10) .
W20 O57 1.976(10) .
W20 O18 2.014(10) .
W20 O32 2.303(9) .
W21 O29 1.711(11) .
W21 O70 1.847(11) .
W21 O36 1.860(11) .
W21 O40 1.921(12) .
W21 O34 2.003(13) .
W21 O56 2.378(10) .
Er1 O9 2.278(10) .
Er1 O39 2.322(10) .
Er1 O37 2.331(9) .
Er1 O6 2.333(9) .
Er1 O2W 2.334(11) .
Er1 O3W 2.356(11) .
Er1 O14 2.382(9) .
Er1 O1W 2.461(10) .
Er2 O17 2.258(9) .
Er2 O63 2.317(11) .
Er2 O67 2.337(10) .
Er2 O16 2.338(9) .
Er2 O4W 2.340(11) .
Er2 O47 2.370(10) .
Er2 O5W 2.371(10) .
Er2 O6W 2.479(11) .
As1 O32 1.784(10) .
As1 O30 1.802(9) .
As1 O56 1.812(11) .
As2 O35 1.785(11) .
As2 O48 1.792(9) .
As2 O33 1.820(9) .
As3 O3 1.783(9) .
As3 O27 1.784(10) .
As3 O45 1.793(12) .
Na1 O17W 2.35(3) .
Na1 O27W 2.36(4) .
Na1 O23W 2.37(4) .
Na1 O11W 2.38(3) .
Na1 O26W 2.52(4) .
Na1 Na3 3.967(9) .
Na2 O3W 2.691(14) 2_575
Na2 O5W 2.715(15) .
Na2 O3 2.735(13) 2_575
Na2 O27 2.809(15) .
Na2 Na2 3.19(2) 2_575
Na3 O14W 1.91(5) .
Na3 O72 2.303(15) .
Na3 O17W 2.75(3) .
Na3 O31W 2.84(4) .
O3W Na2 2.691(14) 2_575
O3 Na2 2.735(13) 2_575
O27 W3 1.935(10) 2_575
N1 C2 1.468(10) .
N1 C1 1.469(10) .
N1 H1A 0.9000 .
N1 H1B 0.9000 .
N2 C3 1.394(10) .
N2 C4 1.406(10) .
N2 H2A 0.9000 .
N2 H2B 0.9000 .
N3 C6 1.44(2) .
N3 C5 1.48(2) .
N3 H3A 0.9000 .
N3 H3B 0.9000 .
N4 C8 1.45(3) .
N4 C7 1.47(3) .
N4 H4A 0.9000 .
N4 H4B 0.9000 .
C1 H1C 0.9600 .
C1 H1D 0.9600 .
C1 H1E 0.9600 .
C2 H2C 0.9600 .
C2 H2D 0.9600 .
C2 H2E 0.9600 .
C3 H3C 0.9600 .
C3 H3D 0.9600 .
C3 H3E 0.9600 .
C4 H4C 0.9600 .
C4 H4D 0.9600 .
C4 H4E 0.9600 .
C5 H5A 0.9600 .
C5 H5B 0.9600 .
C5 H5C 0.9600 .
C6 H6A 0.9600 .
C6 H6B 0.9600 .
C6 H6C 0.9600 .
C7 H7A 0.9600 .
C7 H7B 0.9600 .
C7 H7C 0.9600 .
C8 H8A 0.9600 .
C8 H8B 0.9600 .
C8 H8C 0.9600 .

loop_
_geom_hbond_atom_site_label_D
_geom_hbond_atom_site_label_H
_geom_hbond_atom_site_label_A
_geom_hbond_distance_DH
_geom_hbond_distance_HA
_geom_hbond_distance_DA
_geom_hbond_angle_DHA
_geom_hbond_site_symmetry_A
N1 H1A O13 0.90 2.29 3.08(2) 145.7 .
N1 H1A O19 0.90 2.41 3.09(2) 132.4 .
N1 H1A O5 0.90 2.52 3.08(3) 121.0 .
N1 H1A O11 0.90 2.51 3.114(19) 124.6 .
N2 H2B O12 0.90 2.32 3.07(3) 140.6 .
N2 H2B O46 0.90 2.40 3.11(3) 136.2 .
N2 H2B O54 0.90 2.40 3.10(2) 135.3 .
N3 H3A O20 0.90 2.30 3.017(17) 136.5 .
N3 H3A O65 0.90 2.33 3.02(2) 133.4 .
N3 H3A O18 0.90 2.45 3.182(18) 138.9 .
N3 H3B O51 0.90 2.34 3.054(18) 136.1 2_565
N3 H3B O28 0.90 2.46 2.949(19) 114.1 .
N3 H3B O28 0.90 2.64 3.343(17) 135.1 2_565
N4 H4B O25 0.90 2.61 3.24(2) 127.7 1_455
N4 H4B O38 0.90 2.13 2.96(2) 153.1 1_455
N4 H4B O41 0.90 3.35 3.78(2) 111.4 1_455
